data_4036626
loop_
_publ_author_name
'Zhang, Sheng'
'Cha, Lide'
'Li, Lijun'
'Hu, Yanbin'
'Li, Yanan'
'Zha, Zhenggen'
'Wang, Zhiyong'

_publ_section_title
;
 Asymmetric Formal Aza-Diels-Alder Reaction of Trifluoromethyl Hemiaminals
 with Enones Catalyzed by Primary Amines.
;
_journal_issue 8
_journal_name_full 'The Journal of organic chemistry'
_journal_page_first 3177
_journal_page_last 3187
_journal_paper_doi 10.1021/acs.joc.6b00087
_journal_volume 81
_journal_year 2016
_chemical_absolute_configuration ad
_chemical_formula_sum 'C20 H18 F3 N O3 S'
_chemical_formula_weight 409.41
_space_group_crystal_system monoclinic
_space_group_IT_number 4
_space_group_name_Hall 'P 2yb'
_space_group_name_H-M_alt 'P 1 21 1'
_atom_sites_solution_hydrogens geom
_audit_creation_method SHELXL-2013
_cell_angle_alpha 90
_cell_angle_beta 111.452(5)
_cell_angle_gamma 90
_cell_formula_units_Z 2
_cell_length_a 9.8700(4)
_cell_length_b 10.0817(3)
_cell_length_c 10.2033(5)
_cell_measurement_reflns_used 4298
_cell_measurement_temperature 290(2)
_cell_measurement_theta_max 69.7227
_cell_measurement_theta_min 4.3819
_cell_volume 944.96(7)
_computing_cell_refinement 'CrysAlisPro (Agilent Technologies)'
_computing_data_collection 'CrysAlisPro (Agilent Technologies)'
_computing_data_reduction 'CrysAlisPro (Agilent Technologies)'
_computing_molecular_graphics 'Ortep-3 (L. J. Farrugia, 2001)'
_computing_publication_material SHELXL-2013
_computing_structure_refinement 'SHELXL-2013 (Sheldrick, 2013)'
_computing_structure_solution 'SHELXS-97 (Sheldrick, 1997)'
_diffrn_ambient_temperature 290(2)
_diffrn_detector_area_resol_mean 15.9149
_diffrn_measured_fraction_theta_full 0.993
_diffrn_measured_fraction_theta_max 0.981
_diffrn_measurement_device_type 'Gemini S Ultra, Agilent Technologies'
_diffrn_measurement_method '\w scans'
_diffrn_radiation_type CuK\a
_diffrn_radiation_wavelength 1.54184
_diffrn_reflns_av_R_equivalents 0.0195
_diffrn_reflns_av_unetI/netI 0.0253
_diffrn_reflns_Laue_measured_fraction_full 0.993
_diffrn_reflns_Laue_measured_fraction_max 0.981
_diffrn_reflns_limit_h_max 12
_diffrn_reflns_limit_h_min -10
_diffrn_reflns_limit_k_max 11
_diffrn_reflns_limit_k_min -12
_diffrn_reflns_limit_l_max 11
_diffrn_reflns_limit_l_min -12
_diffrn_reflns_number 7031
_diffrn_reflns_point_group_measured_fraction_full 0.979
_diffrn_reflns_point_group_measured_fraction_max 0.959
_diffrn_reflns_theta_full 67.684
_diffrn_reflns_theta_max 69.851
_diffrn_reflns_theta_min 4.656
_diffrn_source 'Enhance Ultra (Cu) X-ray Source'
_exptl_absorpt_coefficient_mu 1.981
_exptl_absorpt_correction_T_max 1.00000
_exptl_absorpt_correction_T_min 0.55908
_exptl_absorpt_correction_type multi-scan
_exptl_absorpt_process_details
;
CrysAlisPro, Agilent Technologies,
Version 1.171.36.21 (release 14-08-2012 CrysAlis171 .NET)
(compiled Sep 14 2012,17:21:16)
Empirical absorption correction using spherical harmonics,
 implemented in SCALE3 ABSPACK scaling algorithm.
;
_exptl_crystal_density_diffrn 1.439
_exptl_crystal_description block
_exptl_crystal_F_000 424
_exptl_crystal_size_max 0.390
_exptl_crystal_size_mid 0.380
_exptl_crystal_size_min 0.300
_refine_diff_density_max 0.243
_refine_diff_density_min -0.263
_refine_diff_density_rms 0.035
_refine_ls_abs_structure_details
;
 Flack x determined using 1462 quotients [(I+)-(I-)]/[(I+)+(I-)]
 (Parsons and Flack (2004), Acta Cryst. A60, s61).
;
_refine_ls_abs_structure_Flack -0.017(10)
_refine_ls_extinction_method none
_refine_ls_goodness_of_fit_ref 1.043
_refine_ls_hydrogen_treatment constr
_refine_ls_matrix_type full
_refine_ls_number_parameters 255
_refine_ls_number_reflns 3437
_refine_ls_number_restraints 1
_refine_ls_restrained_S_all 1.042
_refine_ls_R_factor_all 0.0351
_refine_ls_R_factor_gt 0.0338
_refine_ls_shift/su_max 0.000
_refine_ls_shift/su_mean 0.000
_refine_ls_structure_factor_coef Fsqd
_refine_ls_weighting_details 'w=1/[\s^2^(Fo^2^)+(0.0581P)^2^+0.0652P] where P=(Fo^2^+2Fc^2^)/3'
_refine_ls_weighting_scheme calc
_refine_ls_wR_factor_gt 0.0904
_refine_ls_wR_factor_ref 0.0927
_reflns_Friedel_coverage 0.843
_reflns_Friedel_fraction_full 0.964
_reflns_Friedel_fraction_max 0.935
_reflns_number_gt 3305
_reflns_number_total 3437
_reflns_threshold_expression 'I > 2\s(I)'
_cod_data_source_file jo6b00087_si_001.cif
_cod_data_source_block shelxl
_cod_original_sg_symbol_H-M 'P 21'
_cod_database_code 4036626
_shelx_space_group_comment
;
The symmetry employed for this shelxl refinement is uniquely defined
by the following loop, which should always be used as a source of
symmetry information in preference to the above space-group names.
They are only intended as comments.
;
_shelx_estimated_absorpt_t_min 0.512
_shelx_estimated_absorpt_t_max 0.588
_shelxl_version_number 2013-4

loop_
_space_group_symop_operation_xyz
'x, y, z'
'-x, y+1/2, -z'

loop_
_atom_site_label
_atom_site_type_symbol
_atom_site_fract_x
_atom_site_fract_y
_atom_site_fract_z
_atom_site_U_iso_or_equiv
_atom_site_adp_type
_atom_site_occupancy
_atom_site_site_symmetry_order
_atom_site_calc_flag
_atom_site_refinement_flags_posn
_atom_site_refinement_flags_adp
S1 S 0.46089(8) 0.72388(7) 0.64865(8) 0.0545(2) Uani 1 1 d . .
F1 F 0.6754(2) 0.69762(19) 0.9984(2) 0.0704(5) Uani 1 1 d . .
F3 F 0.8327(2) 0.5704(2) 0.9662(2) 0.0741(6) Uani 1 1 d . .
F2 F 0.6971(2) 0.4960(2) 1.0714(2) 0.0760(6) Uani 1 1 d . .
O3 O 0.8276(3) 0.2725(2) 0.8293(3) 0.0762(7) Uani 1 1 d . .
O1 O 0.5041(3) 0.8560(2) 0.6963(3) 0.0725(7) Uani 1 1 d . .
N1 N 0.5996(3) 0.6182(2) 0.7142(2) 0.0468(5) Uani 1 1 d . .
O2 O 0.3945(3) 0.7060(3) 0.5005(2) 0.0748(7) Uani 1 1 d . .
C9 C 0.6583(3) 0.5633(3) 0.6097(3) 0.0497(6) Uani 1 1 d . .
H9 H 0.5793 0.5187 0.5346 0.060 Uiso 1 1 calc R U
C14 C 0.7906(3) 0.7817(3) 0.6232(3) 0.0538(7) Uani 1 1 d . .
H14 H 0.7935 0.7921 0.7148 0.065 Uiso 1 1 calc R U
C13 C 0.7202(3) 0.6719(3) 0.5452(3) 0.0506(6) Uani 1 1 d . .
C7 C 0.5826(3) 0.5308(3) 0.8235(3) 0.0451(6) Uani 1 1 d . .
C21 C 0.1758(4) 0.4828(4) 1.0174(4) 0.0715(9) Uani 1 1 d . .
H01A H 0.1105 0.4131 0.9688 0.107 Uiso 1 1 calc R U
H01B H 0.1232 0.5489 1.0473 0.107 Uiso 1 1 calc R U
H01C H 0.2519 0.4468 1.0982 0.107 Uiso 1 1 calc R U
C5 C 0.3756(3) 0.5019(3) 0.9216(3) 0.0529(7) Uani 1 1 d . .
H5 H 0.4256 0.4351 0.9831 0.063 Uiso 1 1 calc R U
C4 C 0.2410(4) 0.5446(3) 0.9207(4) 0.0561(7) Uani 1 1 d . .
C16 C 0.8528(4) 0.8563(4) 0.4311(4) 0.0635(8) Uani 1 1 d . .
H16 H 0.8979 0.9172 0.3919 0.076 Uiso 1 1 calc R U
C12 C 0.6036(4) 0.3840(3) 0.7945(4) 0.0538(7) Uani 1 1 d . .
H12A H 0.6022 0.3307 0.8731 0.065 Uiso 1 1 calc R U
H12B H 0.5235 0.3555 0.7110 0.065 Uiso 1 1 calc R U
C11 C 0.7454(4) 0.3619(3) 0.7733(4) 0.0573(7) Uani 1 1 d . .
C19 C 0.9282(5) 0.9969(4) 0.6501(5) 0.0794(11) Uani 1 1 d . .
H19A H 0.8593 1.0436 0.6793 0.119 Uiso 1 1 calc R U
H19B H 0.9612 1.0540 0.5926 0.119 Uiso 1 1 calc R U
H19C H 1.0097 0.9703 0.7316 0.119 Uiso 1 1 calc R U
C10 C 0.7790(4) 0.4621(3) 0.6812(3) 0.0546(7) Uani 1 1 d . .
H10A H 0.8013 0.4152 0.6086 0.066 Uiso 1 1 calc R U
H10B H 0.8659 0.5101 0.7378 0.066 Uiso 1 1 calc R U
C18 C 0.7161(4) 0.6560(3) 0.4090(3) 0.0607(8) Uani 1 1 d . .
H18 H 0.6683 0.5837 0.3555 0.073 Uiso 1 1 calc R U
C6 C 0.4352(3) 0.5586(3) 0.8311(3) 0.0482(6) Uani 1 1 d . .
C1 C 0.3595(3) 0.6587(3) 0.7415(3) 0.0525(7) Uani 1 1 d . .
C20 C 0.6990(3) 0.5735(3) 0.9653(3) 0.0528(7) Uani 1 1 d . .
C2 C 0.2268(3) 0.7042(4) 0.7389(4) 0.0620(8) Uani 1 1 d . .
H2 H 0.1777 0.7718 0.6780 0.074 Uiso 1 1 calc R U
C3 C 0.1694(4) 0.6463(4) 0.8293(4) 0.0627(8) Uani 1 1 d . .
H3 H 0.0802 0.6761 0.8294 0.075 Uiso 1 1 calc R U
C15 C 0.8570(3) 0.8764(3) 0.5671(3) 0.0561(7) Uani 1 1 d . .
C17 C 0.7834(5) 0.7481(4) 0.3532(4) 0.0696(9) Uani 1 1 d . .
H17 H 0.7818 0.7369 0.2622 0.084 Uiso 1 1 calc R U

loop_
_atom_site_aniso_label
_atom_site_aniso_U_11
_atom_site_aniso_U_22
_atom_site_aniso_U_33
_atom_site_aniso_U_23
_atom_site_aniso_U_13
_atom_site_aniso_U_12
S1 0.0570(4) 0.0453(4) 0.0606(4) 0.0133(3) 0.0208(3) 0.0076(3)
F1 0.0863(13) 0.0541(12) 0.0630(11) -0.0144(8) 0.0179(9) 0.0013(9)
F3 0.0510(10) 0.0921(16) 0.0712(12) -0.0127(11) 0.0130(8) -0.0042(10)
F2 0.0850(14) 0.0765(14) 0.0558(11) 0.0178(10) 0.0129(9) -0.0007(11)
O3 0.0823(16) 0.0564(14) 0.0951(18) 0.0181(13) 0.0385(14) 0.0243(12)
O1 0.0817(15) 0.0368(11) 0.1072(19) 0.0115(12) 0.0444(14) 0.0060(10)
N1 0.0531(12) 0.0371(11) 0.0508(12) 0.0036(9) 0.0196(10) 0.0028(9)
O2 0.0720(14) 0.0938(19) 0.0542(12) 0.0210(13) 0.0178(10) 0.0163(14)
C9 0.0584(15) 0.0403(14) 0.0505(15) -0.0039(12) 0.0201(12) -0.0035(12)
C14 0.0601(17) 0.0526(16) 0.0518(15) -0.0002(13) 0.0241(13) -0.0037(13)
C13 0.0572(15) 0.0451(15) 0.0507(14) 0.0012(12) 0.0209(13) 0.0032(12)
C7 0.0501(14) 0.0371(13) 0.0466(14) 0.0035(10) 0.0160(11) 0.0007(10)
C21 0.076(2) 0.061(2) 0.093(3) 0.0068(19) 0.049(2) 0.0035(17)
C5 0.0589(16) 0.0412(15) 0.0596(16) 0.0050(12) 0.0228(13) 0.0014(12)
C4 0.0601(17) 0.0440(16) 0.0677(18) -0.0048(13) 0.0275(14) -0.0028(13)
C16 0.071(2) 0.064(2) 0.0650(19) 0.0135(16) 0.0359(16) 0.0062(16)
C12 0.0614(17) 0.0346(14) 0.0664(18) 0.0010(12) 0.0243(14) -0.0004(12)
C11 0.0628(17) 0.0414(16) 0.0670(18) -0.0026(13) 0.0229(14) 0.0026(13)
C19 0.087(3) 0.067(2) 0.091(3) -0.007(2) 0.040(2) -0.023(2)
C10 0.0622(17) 0.0421(15) 0.0629(17) -0.0036(13) 0.0269(14) 0.0025(13)
C18 0.080(2) 0.0519(18) 0.0515(15) -0.0037(13) 0.0261(15) 0.0009(15)
C6 0.0520(14) 0.0370(14) 0.0554(15) 0.0004(12) 0.0191(11) -0.0001(11)
C1 0.0541(15) 0.0416(14) 0.0580(16) 0.0047(13) 0.0160(13) 0.0048(12)
C20 0.0571(16) 0.0449(15) 0.0536(16) 0.0017(13) 0.0169(12) 0.0026(12)
C2 0.0572(16) 0.0525(19) 0.0739(19) 0.0120(15) 0.0210(14) 0.0133(14)
C3 0.0554(17) 0.0529(19) 0.084(2) 0.0010(16) 0.0307(16) 0.0048(14)
C15 0.0593(17) 0.0494(17) 0.0615(17) 0.0017(14) 0.0244(14) 0.0006(13)
C17 0.092(2) 0.070(2) 0.0541(17) 0.0062(15) 0.0345(16) 0.0079(18)

loop_
_atom_type_symbol
_atom_type_description
_atom_type_scat_dispersion_real
_atom_type_scat_dispersion_imag
_atom_type_scat_source
C C 0.0181 0.0091 'International Tables Vol C Tables 4.2.6.8 and 6.1.1.4'
H H 0.0000 0.0000 'International Tables Vol C Tables 4.2.6.8 and 6.1.1.4'
O O 0.0492 0.0322 'International Tables Vol C Tables 4.2.6.8 and 6.1.1.4'
F F 0.0727 0.0534 'International Tables Vol C Tables 4.2.6.8 and 6.1.1.4'
S S 0.3331 0.5567 'International Tables Vol C Tables 4.2.6.8 and 6.1.1.4'
N N 0.0311 0.0180 'International Tables Vol C Tables 4.2.6.8 and 6.1.1.4'

loop_
_geom_angle_atom_site_label_1
_geom_angle_atom_site_label_2
_geom_angle_atom_site_label_3
_geom_angle
O2 S1 O1 116.36(18)
O2 S1 N1 109.67(14)
O1 S1 N1 111.09(15)
O2 S1 C1 113.48(16)
O1 S1 C1 109.03(16)
N1 S1 C1 95.24(13)
C7 N1 C9 119.9(2)
C7 N1 S1 112.34(19)
C9 N1 S1 115.19(18)
N1 C9 C13 111.5(2)
N1 C9 C10 110.1(2)
C13 C9 C10 108.7(3)
N1 C9 H9 108.9
C13 C9 H9 108.9
C10 C9 H9 108.9
C13 C14 C15 121.4(3)
C13 C14 H14 119.3
C15 C14 H14 119.3
C18 C13 C14 119.4(3)
C18 C13 C9 118.9(3)
C14 C13 C9 121.5(3)
N1 C7 C6 107.8(2)
N1 C7 C12 111.6(2)
C6 C7 C12 112.9(2)
N1 C7 C20 106.9(2)
C6 C7 C20 107.5(2)
C12 C7 C20 110.0(2)
C4 C21 H01A 109.5
C4 C21 H01B 109.5
H01A C21 H01B 109.5
C4 C21 H01C 109.5
H01A C21 H01C 109.5
H01B C21 H01C 109.5
C6 C5 C4 120.3(3)
C6 C5 H5 119.9
C4 C5 H5 119.9
C3 C4 C5 118.8(3)
C3 C4 C21 120.8(3)
C5 C4 C21 120.4(3)
C17 C16 C15 121.3(3)
C17 C16 H16 119.3
C15 C16 H16 119.3
C11 C12 C7 111.6(3)
C11 C12 H12A 109.3
C7 C12 H12A 109.3
C11 C12 H12B 109.3
C7 C12 H12B 109.3
H12A C12 H12B 108.0
O3 C11 C10 122.4(3)
O3 C11 C12 122.7(3)
C10 C11 C12 114.8(3)
C15 C19 H19A 109.5
C15 C19 H19B 109.5
H19A C19 H19B 109.5
C15 C19 H19C 109.5
H19A C19 H19C 109.5
H19B C19 H19C 109.5
C11 C10 C9 115.8(3)
C11 C10 H10A 108.3
C9 C10 H10A 108.3
C11 C10 H10B 108.3
C9 C10 H10B 108.3
H10A C10 H10B 107.4
C17 C18 C13 119.7(3)
C17 C18 H18 120.2
C13 C18 H18 120.2
C1 C6 C5 118.8(3)
C1 C6 C7 113.5(3)
C5 C6 C7 127.5(3)
C2 C1 C6 122.4(3)
C2 C1 S1 126.5(2)
C6 C1 S1 110.9(2)
F3 C20 F1 106.7(3)
F3 C20 F2 106.9(3)
F1 C20 F2 106.6(3)
F3 C20 C7 113.6(3)
F1 C20 C7 111.0(2)
F2 C20 C7 111.6(2)
C3 C2 C1 117.8(3)
C3 C2 H2 121.1
C1 C2 H2 121.1
C2 C3 C4 121.9(3)
C2 C3 H3 119.1
C4 C3 H3 119.1
C16 C15 C14 117.7(3)
C16 C15 C19 121.3(3)
C14 C15 C19 121.1(3)
C16 C17 C18 120.5(3)
C16 C17 H17 119.7
C18 C17 H17 119.7

loop_
_geom_bond_atom_site_label_1
_geom_bond_atom_site_label_2
_geom_bond_distance
S1 O2 1.422(3)
S1 O1 1.429(3)
S1 N1 1.669(2)
S1 C1 1.739(3)
F1 C20 1.339(4)
F3 C20 1.317(4)
F2 C20 1.340(4)
O3 C11 1.207(4)
N1 C7 1.478(4)
N1 C9 1.493(4)
C9 C13 1.516(4)
C9 C10 1.536(4)
C9 H9 0.9800
C14 C13 1.392(4)
C14 C15 1.394(4)
C14 H14 0.9300
C13 C18 1.384(4)
C7 C6 1.510(4)
C7 C12 1.538(4)
C7 C20 1.544(4)
C21 C4 1.497(5)
C21 H01A 0.9600
C21 H01B 0.9600
C21 H01C 0.9600
C5 C6 1.387(4)
C5 C4 1.393(5)
C5 H5 0.9300
C4 C3 1.393(5)
C16 C17 1.376(5)
C16 C15 1.388(5)
C16 H16 0.9300
C12 C11 1.509(5)
C12 H12A 0.9700
C12 H12B 0.9700
C11 C10 1.497(5)
C19 C15 1.501(5)
C19 H19A 0.9600
C19 H19B 0.9600
C19 H19C 0.9600
C10 H10A 0.9700
C10 H10B 0.9700
C18 C17 1.380(5)
C18 H18 0.9300
C6 C1 1.383(4)
C1 C2 1.379(5)
C2 C3 1.377(5)
C2 H2 0.9300
C3 H3 0.9300
C17 H17 0.9300

loop_
_geom_torsion_atom_site_label_1
_geom_torsion_atom_site_label_2
_geom_torsion_atom_site_label_3
_geom_torsion_atom_site_label_4
_geom_torsion
O2 S1 N1 C7 -122.1(2)
O1 S1 N1 C7 107.8(2)
C1 S1 N1 C7 -4.9(2)
O2 S1 N1 C9 19.9(2)
O1 S1 N1 C9 -110.1(2)
C1 S1 N1 C9 137.2(2)
C7 N1 C9 C13 -158.5(2)
S1 N1 C9 C13 62.5(3)
C7 N1 C9 C10 -37.8(3)
S1 N1 C9 C10 -176.8(2)
C15 C14 C13 C18 0.2(5)
C15 C14 C13 C9 175.2(3)
N1 C9 C13 C18 -150.1(3)
C10 C9 C13 C18 88.5(3)
N1 C9 C13 C14 34.9(4)
C10 C9 C13 C14 -86.5(3)
C9 N1 C7 C6 -135.1(2)
S1 N1 C7 C6 4.9(3)
C9 N1 C7 C12 -10.7(4)
S1 N1 C7 C12 129.4(2)
C9 N1 C7 C20 109.6(3)
S1 N1 C7 C20 -110.3(2)
C6 C5 C4 C3 -1.1(5)
C6 C5 C4 C21 179.5(3)
N1 C7 C12 C11 52.9(4)
C6 C7 C12 C11 174.4(2)
C20 C7 C12 C11 -65.5(3)
C7 C12 C11 O3 133.9(3)
C7 C12 C11 C10 -44.1(4)
O3 C11 C10 C9 175.8(3)
C12 C11 C10 C9 -6.2(4)
N1 C9 C10 C11 46.7(3)
C13 C9 C10 C11 169.0(3)
C14 C13 C18 C17 0.9(5)
C9 C13 C18 C17 -174.3(3)
C4 C5 C6 C1 0.6(5)
C4 C5 C6 C7 176.1(3)
N1 C7 C6 C1 -2.5(3)
C12 C7 C6 C1 -126.1(3)
C20 C7 C6 C1 112.4(3)
N1 C7 C6 C5 -178.1(3)
C12 C7 C6 C5 58.2(4)
C20 C7 C6 C5 -63.3(4)
C5 C6 C1 C2 0.0(5)
C7 C6 C1 C2 -176.1(3)
C5 C6 C1 S1 175.1(2)
C7 C6 C1 S1 -0.9(3)
O2 S1 C1 C2 -67.6(4)
O1 S1 C1 C2 63.9(3)
N1 S1 C1 C2 178.3(3)
O2 S1 C1 C6 117.5(2)
O1 S1 C1 C6 -111.1(2)
N1 S1 C1 C6 3.4(2)
N1 C7 C20 F3 -56.3(3)
C6 C7 C20 F3 -171.8(2)
C12 C7 C20 F3 65.0(3)
N1 C7 C20 F1 63.9(3)
C6 C7 C20 F1 -51.5(3)
C12 C7 C20 F1 -174.8(2)
N1 C7 C20 F2 -177.2(2)
C6 C7 C20 F2 67.3(3)
C12 C7 C20 F2 -56.0(3)
C6 C1 C2 C3 -0.1(5)
S1 C1 C2 C3 -174.5(3)
C1 C2 C3 C4 -0.3(5)
C5 C4 C3 C2 1.0(5)
C21 C4 C3 C2 -179.6(4)
C17 C16 C15 C14 1.2(5)
C17 C16 C15 C19 -177.8(4)
C13 C14 C15 C16 -1.2(5)
C13 C14 C15 C19 177.9(3)
C15 C16 C17 C18 -0.2(6)
C13 C18 C17 C16 -0.8(6)
